data_7229088
loop_
_publ_author_name
'Zba\<cnik, Marija'
'Pajski, Matea'
'Stilinovi\'c, Vladimir'
'Vitkovi\'c, Matea'
'Cin\<ci\'c, Dominik'

_publ_section_title
;
 The halogen bonding proclivity of the ortho-methoxy--hydroxy group in
 cocrystals of o-vanillin imines and diiodotetrafluoro-benzenes
;
_journal_name_full CrystEngComm
_journal_paper_doi 10.1039/C7CE01332A
_journal_year 2017
_chemical_formula_moiety (C18H23N1O2)2(C6F4I2)
_chemical_formula_sum 'C42 H46 F4 I2 N2 O4'
_chemical_formula_weight 972.63
_chemical_name_common bis(2-(Adamantan-1-yliminomethyl)-6-methoxy-phenol)(14-diiodotetrafluorobenzene)
_chemical_name_systematic bis(2-(Adamantan-1-yliminomethyl)-6-methoxy-phenol)(14-diiodotetrafluorobenzene)
_space_group_crystal_system triclinic
_space_group_IT_number 2
_space_group_name_Hall '-P 1'
_space_group_name_H-M_alt 'P -1'
_symmetry_space_group_name_Hall '-P 1'
_symmetry_space_group_name_H-M 'P -1'
_atom_sites_solution_hydrogens geom
_audit_creation_method SHELXL-2014/7
_audit_update_record
;
2017-06-29 deposited with the CCDC.
2017-08-18 downloaded from the CCDC.
;
_cell_angle_alpha 95.431(3)
_cell_angle_beta 95.804(3)
_cell_angle_gamma 116.039(4)
_cell_formula_units_Z 1
_cell_length_a 9.2260(4)
_cell_length_b 10.0931(4)
_cell_length_c 12.4702(4)
_cell_measurement_reflns_used 8560
_cell_measurement_temperature 298(2)
_cell_measurement_theta_max 40.7034
_cell_measurement_theta_min 3.8156
_cell_volume 1025.36(8)
_computing_structure_refinement 'SHELXL-2014/7 (Sheldrick, 2014)'
_diffrn_ambient_temperature 298(2)
_diffrn_measured_fraction_theta_full 0.995
_diffrn_measured_fraction_theta_max 0.994
_diffrn_measurement_device_type 'Oxford Diffraction Xcalibur Kappa CCD'
_diffrn_radiation_monochromator graphite
_diffrn_radiation_type MoK\a
_diffrn_radiation_wavelength 0.71073
_diffrn_reflns_av_R_equivalents 0.0294
_diffrn_reflns_av_unetI/netI 0.0350
_diffrn_reflns_Laue_measured_fraction_full 0.995
_diffrn_reflns_Laue_measured_fraction_max 0.994
_diffrn_reflns_limit_h_max 11
_diffrn_reflns_limit_h_min -11
_diffrn_reflns_limit_k_max 12
_diffrn_reflns_limit_k_min -12
_diffrn_reflns_limit_l_max 15
_diffrn_reflns_limit_l_min -15
_diffrn_reflns_number 16969
_diffrn_reflns_point_group_measured_fraction_full 0.995
_diffrn_reflns_point_group_measured_fraction_max 0.994
_diffrn_reflns_theta_full 25.242
_diffrn_reflns_theta_max 26.998
_diffrn_reflns_theta_min 4.063
_diffrn_source 'fine-focus sealed tube'
_exptl_absorpt_coefficient_mu 1.594
_exptl_absorpt_correction_T_max 1.00000
_exptl_absorpt_correction_T_min 0.57679
_exptl_absorpt_correction_type multi-scan
_exptl_crystal_colour yellow
_exptl_crystal_density_diffrn 1.575
_exptl_crystal_description plate
_exptl_crystal_F_000 486
_exptl_crystal_recrystallization_method 'Re-crystallisation from solvent: Diethyl ether'
_exptl_crystal_size_max 0.559
_exptl_crystal_size_mid 0.197
_exptl_crystal_size_min 0.077
_refine_diff_density_max 1.896
_refine_diff_density_min -0.914
_refine_diff_density_rms 0.122
_refine_ls_extinction_method none
_refine_ls_goodness_of_fit_ref 0.993
_refine_ls_hydrogen_treatment constr
_refine_ls_matrix_type full
_refine_ls_number_parameters 245
_refine_ls_number_reflns 4442
_refine_ls_number_restraints 49
_refine_ls_restrained_S_all 1.006
_refine_ls_R_factor_all 0.0687
_refine_ls_R_factor_gt 0.0549
_refine_ls_shift/su_max 0.016
_refine_ls_shift/su_mean 0.001
_refine_ls_structure_factor_coef Fsqd
_refine_ls_weighting_details 'w=1/[\s^2^(Fo^2^)+(0.1152P)^2^] where P=(Fo^2^+2Fc^2^)/3'
_refine_ls_weighting_scheme calc
_refine_ls_wR_factor_gt 0.1534
_refine_ls_wR_factor_ref 0.1586
_reflns_Friedel_coverage 0.000
_reflns_number_gt 3369
_reflns_number_total 4442
_reflns_threshold_expression 'I > 2\s(I)'
_cod_data_source_file c7ce01332a2.cif
_cod_data_source_block shelx_CCDC4
_cod_database_code 7229088
_shelx_shelxl_version_number 2014/7
_shelx_space_group_comment
;
The symmetry employed for this shelxl refinement is uniquely defined
by the following loop, which should always be used as a source of
symmetry information in preference to the above space-group names.
They are only intended as comments.
;

loop_
_space_group_symop_operation_xyz
'x, y, z'
'-x, -y, -z'

loop_
_atom_site_label
_atom_site_type_symbol
_atom_site_fract_x
_atom_site_fract_y
_atom_site_fract_z
_atom_site_U_iso_or_equiv
_atom_site_adp_type
_atom_site_occupancy
_atom_site_site_symmetry_order
_atom_site_calc_flag
_atom_site_refinement_flags_posn
_atom_site_refinement_flags_adp
C8 C 0.5161(9) 0.7404(9) 0.6539(5) 0.0767(11) Uani 1 1 d . U
C9 C 0.4875(13) 0.8714(11) 0.6823(8) 0.1036(19) Uani 1 1 d . U
H12A H 0.4279 0.8855 0.6194 0.124 Uiso 1 1 calc R U
H12B H 0.5913 0.9603 0.7034 0.124 Uiso 1 1 calc R U
C10 C 0.3814(13) 0.8451(12) 0.7843(8) 0.111(2) Uani 1 1 d . U
H22 H 0.3541 0.9269 0.8040 0.133 Uiso 1 1 calc R U
C11 C 0.2228(15) 0.6918(13) 0.7244(10) 0.120(2) Uani 1 1 d . U
H24A H 0.1338 0.6734 0.7655 0.144 Uiso 1 1 calc R U
H24B H 0.1886 0.7067 0.6523 0.144 Uiso 1 1 calc R U
C12 C 0.2506(14) 0.5581(13) 0.7133(9) 0.1105(18) Uani 1 1 d . U
H23 H 0.1495 0.4645 0.6927 0.133 Uiso 1 1 calc R U
C13 C 0.3591(12) 0.5992(11) 0.6187(8) 0.1020(19) Uani 1 1 d . U
H11A H 0.3841 0.5177 0.5968 0.122 Uiso 1 1 calc R U
H11B H 0.2971 0.6109 0.5560 0.122 Uiso 1 1 calc R U
C14 C 0.6114(10) 0.7300(10) 0.7590(6) 0.0855(18) Uani 1 1 d . U
H13A H 0.7106 0.8226 0.7826 0.103 Uiso 1 1 calc R U
H13B H 0.6414 0.6497 0.7456 0.103 Uiso 1 1 calc R U
C15 C 0.4959(12) 0.6984(12) 0.8522(7) 0.102(2) Uani 1 1 d . U
H14 H 0.5528 0.6879 0.9191 0.123 Uiso 1 1 calc R U
C16 C 0.3508(14) 0.5618(10) 0.8123(8) 0.111(3) Uani 1 1 d . .
H21A H 0.2836 0.5390 0.8694 0.133 Uiso 1 1 calc R U
H21B H 0.3826 0.4826 0.7996 0.133 Uiso 1 1 calc R U
C17 C 0.4707(13) 0.8225(12) 0.8703(8) 0.107(3) Uani 1 1 d . U
H20A H 0.5763 0.9097 0.8891 0.129 Uiso 1 1 calc R U
H20B H 0.4149 0.8152 0.9330 0.129 Uiso 1 1 calc R U
C18 C 0.8600(10) 0.9282(12) 0.1125(6) 0.097(3) Uani 1 1 d . .
H15A H 0.9702 1.0037 0.1375 0.146 Uiso 1 1 calc R U
H15B H 0.8048 0.9655 0.0636 0.146 Uiso 1 1 calc R U
H15C H 0.8614 0.8413 0.0749 0.146 Uiso 1 1 calc R U
C101 C 0.1408(6) 0.5731(6) 0.0802(4) 0.0439(10) Uani 1 1 d . .
C102 C 0.0635(6) 0.4198(6) 0.0522(4) 0.0476(11) Uani 1 1 d . .
C103 C 0.0739(6) 0.6518(5) 0.0263(4) 0.0465(11) Uani 1 1 d . .
N1 N 0.6120(5) 0.7717(5) 0.5636(3) 0.0497(10) Uani 1 1 d . .
F1 F 0.1434(4) 0.8011(3) 0.0489(3) 0.0631(8) Uani 1 1 d . .
F2 F 0.1218(4) 0.3368(4) 0.1017(3) 0.0674(9) Uani 1 1 d . .
C1 C 0.7664(6) 0.8324(5) 0.3787(4) 0.0446(10) Uani 1 1 d . .
C2 C 0.8556(6) 0.8623(6) 0.2901(4) 0.0478(11) Uani 1 1 d . .
C3 C 1.0031(7) 0.8614(6) 0.2963(5) 0.0570(13) Uani 1 1 d . .
H3 H 1.0588 0.8800 0.2370 0.068 Uiso 1 1 calc R U
C4 C 1.0724(7) 0.8326(8) 0.3916(5) 0.0664(15) Uani 1 1 d . .
H4 H 1.1729 0.8314 0.3949 0.080 Uiso 1 1 calc R U
C5 C 0.9920(8) 0.8065(8) 0.4785(5) 0.0654(15) Uani 1 1 d . .
H5 H 1.0395 0.7905 0.5422 0.079 Uiso 1 1 calc R U
C6 C 0.8373(6) 0.8035(6) 0.4733(4) 0.0500(11) Uani 1 1 d . .
C7 C 0.7521(7) 0.7743(6) 0.5659(4) 0.0544(12) Uani 1 1 d . .
H8 H 0.8003 0.7570 0.6287 0.065 Uiso 1 1 calc R U
O1 O 0.6233(5) 0.8315(5) 0.3703(3) 0.0578(9) Uani 1 1 d . .
H1 H 0.5859 0.8120 0.4269 0.087 Uiso 1 1 calc R U
O2 O 0.7776(5) 0.8903(5) 0.2022(3) 0.0668(11) Uani 1 1 d . .
I1 I 0.35252(4) 0.68348(4) 0.19669(3) 0.05641(18) Uani 1 1 d . .

loop_
_atom_site_aniso_label
_atom_site_aniso_U_11
_atom_site_aniso_U_22
_atom_site_aniso_U_33
_atom_site_aniso_U_23
_atom_site_aniso_U_13
_atom_site_aniso_U_12
C8 0.083(3) 0.101(3) 0.052(3) 0.019(3) 0.033(2) 0.0419(19)
C9 0.105(2) 0.102(2) 0.107(2) 0.0155(10) 0.0173(11) 0.0503(13)
C10 0.111(2) 0.111(2) 0.112(2) 0.0168(10) 0.0208(11) 0.0512(13)
C11 0.120(2) 0.121(2) 0.121(3) 0.0206(10) 0.0193(11) 0.0561(15)
C12 0.109(2) 0.112(2) 0.108(2) 0.0174(10) 0.0200(11) 0.0468(12)
C13 0.100(2) 0.101(2) 0.102(2) 0.0144(10) 0.0149(11) 0.0430(11)
C14 0.086(2) 0.087(2) 0.083(2) 0.0159(10) 0.0111(10) 0.0389(12)
C15 0.115(7) 0.136(7) 0.078(5) 0.027(5) 0.012(4) 0.074(6)
C16 0.151(9) 0.078(5) 0.113(7) 0.040(5) 0.045(7) 0.049(6)
C17 0.107(3) 0.107(3) 0.106(3) 0.0163(11) 0.0180(11) 0.0471(15)
C18 0.091(5) 0.148(8) 0.067(4) 0.052(5) 0.024(4) 0.057(6)
C101 0.038(2) 0.051(3) 0.047(2) 0.008(2) 0.0099(18) 0.024(2)
C102 0.052(3) 0.050(3) 0.050(3) 0.012(2) 0.007(2) 0.030(2)
C103 0.043(3) 0.041(3) 0.056(3) 0.007(2) 0.008(2) 0.020(2)
N1 0.046(2) 0.051(2) 0.048(2) 0.0076(18) 0.0077(17) 0.0178(19)
F1 0.064(2) 0.0456(17) 0.078(2) 0.0074(15) 0.0014(16) 0.0258(15)
F2 0.066(2) 0.0609(19) 0.080(2) 0.0145(17) -0.0077(16) 0.0370(17)
C1 0.040(2) 0.040(2) 0.049(3) 0.000(2) 0.0058(19) 0.015(2)
C2 0.046(3) 0.043(3) 0.049(3) 0.003(2) 0.004(2) 0.017(2)
C3 0.050(3) 0.056(3) 0.062(3) 0.007(2) 0.013(2) 0.020(2)
C4 0.049(3) 0.084(4) 0.075(4) 0.014(3) 0.007(3) 0.038(3)
C5 0.058(3) 0.086(4) 0.064(3) 0.017(3) 0.003(3) 0.043(3)
C6 0.048(3) 0.050(3) 0.051(3) 0.005(2) 0.005(2) 0.022(2)
C7 0.054(3) 0.057(3) 0.052(3) 0.008(2) 0.002(2) 0.027(3)
O1 0.049(2) 0.080(3) 0.052(2) 0.0145(19) 0.0072(16) 0.035(2)
O2 0.066(3) 0.092(3) 0.055(2) 0.025(2) 0.0147(18) 0.044(2)
I1 0.0487(2) 0.0600(3) 0.0598(2) 0.00310(16) -0.00132(15) 0.02723(18)

loop_
_atom_type_symbol
_atom_type_description
_atom_type_scat_dispersion_real
_atom_type_scat_dispersion_imag
_atom_type_scat_source
C C 0.0033 0.0016 'International Tables Vol C Tables 4.2.6.8 and 6.1.1.4'
H H 0.0000 0.0000 'International Tables Vol C Tables 4.2.6.8 and 6.1.1.4'
N N 0.0061 0.0033 'International Tables Vol C Tables 4.2.6.8 and 6.1.1.4'
O O 0.0106 0.0060 'International Tables Vol C Tables 4.2.6.8 and 6.1.1.4'
F F 0.0171 0.0103 'International Tables Vol C Tables 4.2.6.8 and 6.1.1.4'
I I -0.4742 1.8119 'International Tables Vol C Tables 4.2.6.8 and 6.1.1.4'

loop_
_geom_angle_atom_site_label_1
_geom_angle_atom_site_label_2
_geom_angle_atom_site_label_3
_geom_angle
_geom_angle_site_symmetry_1
_geom_angle_site_symmetry_3
N1 C8 C9 106.6(6) . .
N1 C8 C13 109.7(6) . .
C9 C8 C13 112.2(8) . .
N1 C8 C14 112.7(6) . .
C9 C8 C14 105.0(7) . .
C13 C8 C14 110.5(7) . .
C8 C9 C10 109.5(7) . .
C8 C9 H12A 109.8 . .
C10 C9 H12A 109.8 . .
C8 C9 H12B 109.8 . .
C10 C9 H12B 109.8 . .
H12A C9 H12B 108.2 . .
C17 C10 C11 112.9(10) . .
C17 C10 C9 107.1(9) . .
C11 C10 C9 97.2(8) . .
C17 C10 H22 112.9 . .
C11 C10 H22 112.8 . .
C9 C10 H22 112.9 . .
C12 C11 C10 114.7(10) . .
C12 C11 H24A 108.6 . .
C10 C11 H24A 108.6 . .
C12 C11 H24B 108.6 . .
C10 C11 H24B 108.6 . .
H24A C11 H24B 107.6 . .
C16 C12 C11 109.0(10) . .
C16 C12 C13 109.2(9) . .
C11 C12 C13 97.5(9) . .
C16 C12 H23 113.4 . .
C11 C12 H23 113.4 . .
C13 C12 H23 113.4 . .
C8 C13 C12 112.2(8) . .
C8 C13 H11A 109.2 . .
C12 C13 H11A 109.2 . .
C8 C13 H11B 109.2 . .
C12 C13 H11B 109.2 . .
H11A C13 H11B 107.9 . .
C8 C14 C15 108.3(6) . .
C8 C14 H13A 110.0 . .
C15 C14 H13A 110.0 . .
C8 C14 H13B 110.0 . .
C15 C14 H13B 110.0 . .
H13A C14 H13B 108.4 . .
C17 C15 C16 114.8(9) . .
C17 C15 C14 105.3(8) . .
C16 C15 C14 107.5(8) . .
C17 C15 H14 109.7 . .
C16 C15 H14 109.7 . .
C14 C15 H14 109.7 . .
C15 C16 C12 117.0(8) . .
C15 C16 H21A 108.0 . .
C12 C16 H21A 108.0 . .
C15 C16 H21B 108.0 . .
C12 C16 H21B 108.0 . .
H21A C16 H21B 107.3 . .
C15 C17 C10 115.8(9) . .
C15 C17 H20A 108.3 . .
C10 C17 H20A 108.3 . .
C15 C17 H20B 108.3 . .
C10 C17 H20B 108.3 . .
H20A C17 H20B 107.4 . .
O2 C18 H15A 109.5 . .
O2 C18 H15B 109.5 . .
H15A C18 H15B 109.5 . .
O2 C18 H15C 109.5 . .
H15A C18 H15C 109.5 . .
H15B C18 H15C 109.5 . .
C102 C101 C103 117.0(4) . .
C102 C101 I1 121.9(4) . .
C103 C101 I1 121.1(4) . .
F2 C102 C103 118.4(5) . 2_565
F2 C102 C101 120.0(4) . .
C103 C102 C101 121.6(5) 2_565 .
F1 C103 C102 118.4(4) . 2_565
F1 C103 C101 120.2(4) . .
C102 C103 C101 121.4(5) 2_565 .
C7 N1 C8 124.9(5) . .
O1 C1 C6 122.4(5) . .
O1 C1 C2 120.1(5) . .
C6 C1 C2 117.5(5) . .
C3 C2 O2 125.6(5) . .
C3 C2 C1 121.1(5) . .
O2 C2 C1 113.3(5) . .
C2 C3 C4 120.6(5) . .
C2 C3 H3 119.7 . .
C4 C3 H3 119.7 . .
C5 C4 C3 119.8(5) . .
C5 C4 H4 120.1 . .
C3 C4 H4 120.1 . .
C4 C5 C6 120.6(5) . .
C4 C5 H5 119.7 . .
C6 C5 H5 119.7 . .
C1 C6 C5 120.3(5) . .
C1 C6 C7 119.5(5) . .
C5 C6 C7 120.2(5) . .
N1 C7 C6 121.6(5) . .
N1 C7 H8 119.2 . .
C6 C7 H8 119.2 . .
C1 O1 H1 109.5 . .
C2 O2 C18 117.5(5) . .

loop_
_geom_bond_atom_site_label_1
_geom_bond_atom_site_label_2
_geom_bond_distance
_geom_bond_site_symmetry_2
C8 N1 1.475(7) .
C8 C9 1.476(12) .
C8 C13 1.505(12) .
C8 C14 1.541(10) .
C9 C10 1.653(13) .
C9 H12A 0.9700 .
C9 H12B 0.9700 .
C10 C17 1.384(14) .
C10 C11 1.632(16) .
C10 H22 0.9800 .
C11 C12 1.477(14) .
C11 H24A 0.9700 .
C11 H24B 0.9700 .
C12 C16 1.453(14) .
C12 C13 1.591(13) .
C12 H23 0.9800 .
C13 H11A 0.9700 .
C13 H11B 0.9700 .
C14 C15 1.615(11) .
C14 H13A 0.9700 .
C14 H13B 0.9700 .
C15 C17 1.375(13) .
C15 C16 1.433(14) .
C15 H14 0.9800 .
C16 H21A 0.9700 .
C16 H21B 0.9700 .
C17 H20A 0.9700 .
C17 H20B 0.9700 .
C18 O2 1.406(8) .
C18 H15A 0.9600 .
C18 H15B 0.9600 .
C18 H15C 0.9600 .
C101 C102 1.380(7) .
C101 C103 1.382(7) .
C101 I1 2.092(5) .
C102 F2 1.341(6) .
C102 C103 1.378(7) 2_565
C103 F1 1.340(6) .
C103 C102 1.377(7) 2_565
N1 C7 1.278(7) .
C1 O1 1.310(6) .
C1 C6 1.408(7) .
C1 C2 1.420(7) .
C2 C3 1.360(8) .
C2 O2 1.370(6) .
C3 C4 1.407(8) .
C3 H3 0.9300 .
C4 C5 1.356(9) .
C4 H4 0.9300 .
C5 C6 1.409(8) .
C5 H5 0.9300 .
C6 C7 1.443(7) .
C7 H8 0.9300 .
O1 H1 0.8200 .

loop_
_geom_torsion_atom_site_label_1
_geom_torsion_atom_site_label_2
_geom_torsion_atom_site_label_3
_geom_torsion_atom_site_label_4
_geom_torsion
_geom_torsion_site_symmetry_4
N1 C8 C9 C10 -179.5(7) .
C13 C8 C9 C10 60.4(10) .
C14 C8 C9 C10 -59.7(9) .
C8 C9 C10 C17 58.2(11) .
C8 C9 C10 C11 -58.5(10) .
C17 C10 C11 C12 -38.8(13) .
C9 C10 C11 C12 73.2(11) .
C10 C11 C12 C16 39.7(13) .
C10 C11 C12 C13 -73.5(11) .
N1 C8 C13 C12 179.3(7) .
C9 C8 C13 C12 -62.3(10) .
C14 C8 C13 C12 54.4(10) .
C16 C12 C13 C8 -50.6(12) .
C11 C12 C13 C8 62.5(11) .
N1 C8 C14 C15 179.1(6) .
C9 C8 C14 C15 63.4(9) .
C13 C8 C14 C15 -57.8(9) .
C8 C14 C15 C17 -63.9(10) .
C8 C14 C15 C16 58.9(10) .
C17 C15 C16 C12 55.6(13) .
C14 C15 C16 C12 -61.1(12) .
C11 C12 C16 C15 -48.9(13) .
C13 C12 C16 C15 56.5(12) .
C16 C15 C17 C10 -51.8(13) .
C14 C15 C17 C10 66.2(12) .
C11 C10 C17 C15 43.0(13) .
C9 C10 C17 C15 -62.9(12) .
C103 C101 C102 F2 -179.8(5) .
I1 C101 C102 F2 1.4(7) .
C103 C101 C102 C103 0.2(8) 2_565
I1 C101 C102 C103 -178.6(4) 2_565
C102 C101 C103 F1 -179.5(4) .
I1 C101 C103 F1 -0.8(6) .
C102 C101 C103 C102 -0.2(8) 2_565
I1 C101 C103 C102 178.6(4) 2_565
C9 C8 N1 C7 121.9(7) .
C13 C8 N1 C7 -116.4(7) .
C14 C8 N1 C7 7.2(9) .
O1 C1 C2 C3 -178.9(5) .
C6 C1 C2 C3 0.6(7) .
O1 C1 C2 O2 1.0(7) .
C6 C1 C2 O2 -179.5(5) .
O2 C2 C3 C4 179.3(5) .
C1 C2 C3 C4 -0.8(8) .
C2 C3 C4 C5 -0.5(9) .
C3 C4 C5 C6 2.0(10) .
O1 C1 C6 C5 -179.7(5) .
C2 C1 C6 C5 0.8(7) .
O1 C1 C6 C7 -1.2(8) .
C2 C1 C6 C7 179.3(5) .
C4 C5 C6 C1 -2.1(9) .
C4 C5 C6 C7 179.4(6) .
C8 N1 C7 C6 179.0(6) .
C1 C6 C7 N1 1.2(8) .
C5 C6 C7 N1 179.6(5) .
C3 C2 O2 C18 -3.2(9) .
C1 C2 O2 C18 177.0(6) .
